data_2010358
loop_
_publ_author_name
'Piorko, A.'
'Christie, S.'
'Zaworotko, M.J.'

_publ_section_title
;
 Hexafluorophosphate Salts of Cyclopentadienyliron(II) Complexes of
 Dibenzodioxin and 1-Methyldibenzodioxin
;
_journal_issue 1
_journal_name_full 'Acta Crystallographica Section C'
_journal_page_first 26
_journal_page_last 29
_journal_paper_doi 10.1107/S010827019400363X
_journal_volume 51
_journal_year 1995
_chemical_formula_moiety 'C18 H15 Fe O2 , P F6 , 0,5C4 H10 O'
_chemical_formula_sum 'C20 H20 F6 Fe O3 P'
_chemical_formula_weight 501.22
_symmetry_cell_setting monoclinic
_symmetry_space_group_name_Hall '-C 2yc'
_symmetry_space_group_name_H-M 'C 1 2/c 1'
_atom_type_scat_source IntTabIV
_cell_angle_alpha 90.
_cell_angle_beta 99.81(3)
_cell_angle_gamma 90.
_cell_formula_units_Z 8
_cell_length_a 18.027(9)
_cell_length_b 11.706(5)
_cell_length_c 19.845(4)
_cell_measurement_reflns_used 24
_cell_measurement_temperature 290
_cell_measurement_theta_max 40
_cell_measurement_theta_min 34
_cell_volume 4127(3)
_diffrn_measurement_device 'Enraf-Nonius CAD-4'
_diffrn_measurement_method \w/2\q
_diffrn_radiation_type MoK\a
_diffrn_radiation_wavelength 0.7107
_diffrn_reflns_av_R_equivalents 0.017
_diffrn_reflns_limit_h_max 19
_diffrn_reflns_limit_h_min -19
_diffrn_reflns_limit_k_max 12
_diffrn_reflns_limit_k_min 0
_diffrn_reflns_limit_l_max 21
_diffrn_reflns_limit_l_min 0
_diffrn_reflns_number 2782
_diffrn_reflns_theta_max 40
_diffrn_standards_decay_% -10
_diffrn_standards_interval_time 60
_diffrn_standards_number 3
_exptl_absorpt_coefficient_mu 0.87
_exptl_absorpt_correction_T_max 1.00
_exptl_absorpt_correction_T_min 0.653
_exptl_absorpt_correction_type empirical
_exptl_crystal_colour yellow
_exptl_crystal_density_diffrn 1.61
_exptl_crystal_description parallelepiped
_exptl_crystal_size_max 0.75
_exptl_crystal_size_mid 0.50
_exptl_crystal_size_min 0.45
_refine_diff_density_max 0.540
_refine_diff_density_min -0.480
_refine_ls_extinction_method none
_refine_ls_goodness_of_fit_obs 3.16
_refine_ls_hydrogen_treatment noref
_refine_ls_number_parameters 276
_refine_ls_number_reflns 2173
_refine_ls_R_factor_obs 0.042
_refine_ls_shift/esd_max 0.000
_refine_ls_structure_factor_coef F
_refine_ls_weighting_details 'w = 1/[\s^2^(F~o~) + 0.000100(F~o~)^2^]'
_refine_ls_weighting_scheme calc
_refine_ls_wR_factor_obs 0.052
_reflns_number_observed 2173
_reflns_number_total 2684
_reflns_observed_criterion I>2.5\s(I)
_cod_data_source_file bk1012.cif
_cod_data_source_block bk1012_structure_2_of_2
_cod_depositor_comments
;
 Marking attached hydrogen atoms.

 Antanas Vaitkus,
 2017-01-26

 Adding the _atom_site_type_symbol data item.

 Antanas Vaitkus,
 2017-01-26

The following automatic conversions were performed:

'_refine_ls_weighting_scheme' value '1/[\s^2^(F~o~) +
0.000100(F~o~)^2^]' was changed to 'calc'. New tag
'_refine_ls_weighting_details' was created. The value of the new tag
was set to 'w = 1/[\s^2^(F~o~) + 0.000100(F~o~)^2^]'.

Automatic conversion script
Id: cif_fix_values 3143 2015-03-26 13:38:13Z robertas 
;
_cod_original_sg_symbol_H-M 'C 2/c'
_cod_database_code 2010358

loop_
_atom_site_label
_atom_site_type_symbol
_atom_site_fract_x
_atom_site_fract_y
_atom_site_fract_z
_atom_site_attached_hydrogens
Fe Fe .33551(3) .01734(5) .10883(3) 0
P P .63543(8) .19902(12) .14343(7) 0
F(1) F .68989(19) .2707(3) .19896(16) 0
F(2) F .5814(2) .1280(3) .08812(17) 0
F(3) F .5947(2) .3133(3) .1177(2) 0
F(4) F .5816(2) .1824(4) .19683(19) 0
F(5) F .6899(2) .2187(3) .09020(18) 0
F(6) F .6777(3) .0876(3) .1702(2) 0
O(S) O .5 .5331(7) .25 0
C(1S) C .4352(5) .4698(9) .2227(6) 3
C(2S) C .3730(6) .5273(9) .2080(5) 2
O(5) O .38532(19) .2591(3) .06022(17) 0
O(10) O .30243(19) .1163(3) -.04231(16) 0
C(1) C .2345(3) .0395(4) .0391(2) 0
C(2) C .2208(3) .0376(4) .1076(3) 0
C(3) C .2617(3) .1086(4) .1585(3) 0
C(4) C .3174(3) .1825(4) .1414(2) 0
C(4a) C .3300(3) .1871(4) .0736(3) 0
C(5a) C .4008(3) .2553(4) -.0064(3) 0
C(6) C .4568(3) .3266(4) -.0214(3) 0
C(7) C .4717(3) .3262(6) -.0881(4) 0
C(8) C .4321(4) .2571(6) -.1371(3) 0
C(9) C .3762(3) .1849(5) -.1218(3) 0
C(9a) C .3609(3) .1852(4) -.0557(3) 0
C(10a) C .2890(3) .1162(4) .0235(2) 0
C(11) C .1947(3) -.0371(4) -.0138(3) 0
Cp(1) C .4459(3) -.0139(5) .1482(5) 0
Cp(2) C .4002(4) -.0683(6) .1869(3) 0
Cp(3) C .3553(3) -.1450(5) .1435(5) 0
Cp(4) C .3758(5) -.1335(7) .0785(4) 0
Cp(5) C .4301(5) -.0523(8) .0830(4) 0
H(2) H .179 -.021 .121 0
H(3) H .249 .105 .211 0
H(4) H .353 .235 .181 0
H(6) H .490 .382 .018 0
H(7) H .515 .383 -.103 0
H(8) H .444 .258 -.190 0
H(9) H .342 .130 -.162 0
H(11a) H .153 -.005 -.045 0
H(11b) H .169 -.098 .004 0
H(11c) H .224 -.076 -.045 0
H(Cp1) H .489 .049 .168 0
H(Cp2) H .399 -.053 .242 0
H(Cp3) H .312 -.201 .158 0
H(Cp4) H .350 -.180 .031 0
H(Cp5) H .459 -.020 .042 0

loop_
_geom_angle_atom_site_label_1
_geom_angle_atom_site_label_2
_geom_angle_atom_site_label_3
_geom_angle
_geom_angle_publ_flag
C(4a) O(5) C(5a) 115.8(4) yes
C(9a) O(10) C(10a) 116.5(4) yes
C(2) C(1) C(10a) 117.5(4) yes
C(1) C(2) C(3) 121.3(4) yes
C(2) C(3) C(4) 119.7(4) yes
C(3) C(4) C(4a) 119.5(4) yes
O(5) C(4a) C(4) 116.9(4) yes
O(5) C(4a) C(10a) 122.7(4) yes
C(4) C(4a) C(10a) 120.3(4) yes
O(5) C(5a) C(6) 117.2(5) yes
O(5) C(5a) C(9a) 121.7(4) yes
C(6) C(5a) C(9a) 121.1(5) yes
C(5a) C(6) C(7) 118.0(6) yes
C(6) C(7) C(8) 120.9(5) yes
C(7) C(8) C(9) 121.1(6) yes
C(8) C(9) C(9a) 118.2(5) yes
O(10) C(9a) C(5a) 122.0(4) yes
O(10) C(9a) C(9) 117.3(5) yes
C(5a) C(9a) C(9) 120.7(5) yes
O(10) C(10a) C(1) 117.0(4) yes
O(10) C(10a) C(4a) 121.2(4) yes
C(1) C(10a) C(4a) 121.8(4) yes
C(2) C(1) C(11) 122.0(4) yes
C(10a) C(1) C(11) 120.5(4) yes
C(1S) O(S) C(1S)a 116.6(9) yes
O(S) C(1S) C(2S) 116.2(9) yes

loop_
_geom_bond_atom_site_label_1
_geom_bond_atom_site_label_2
_geom_bond_distance
_geom_bond_publ_flag
Fe C(1) 2.107(5) yes
Fe C(2) 2.076(5) yes
Fe C(3) 2.080(5) yes
Fe C(4) 2.082(5) yes
Fe C(4a) 2.104(5) yes
Fe C(10a) 2.103(4) yes
Fe Cp(1) 2.044(6) yes
Fe Cp(2) 2.036(5) yes
Fe Cp(3) 2.032(5) yes
Fe Cp(4) 2.039(6) yes
Fe Cp(5) 2.033(6) yes
Cp(1) Cp(5) 1.353(14) yes
Cp(1) Cp(2) 1.375(11) yes
Cp(2) Cp(3) 1.401(12) yes
Cp(3) Cp(4) 1.408(14) yes
Cp(4) Cp(5) 1.357(15) yes
P F(1) 1.586(3) yes
P F(2) 1.575(3) yes
P F(3) 1.569(4) yes
P F(4) 1.566(3) yes
P F(5) 1.577(3) yes
P F(6) 1.557(4) yes
C(1) C(2) 1.423(7) yes
C(2) C(3) 1.414(7) yes
C(3) C(4) 1.410(7) yes
C(4) C(4a) 1.403(7) yes
C(4a) C(10a) 1.406(7) yes
C(1) C(10a) 1.403(6) yes
O(5) C(4a) 1.365(6) yes
O(5) C(5a) 1.396(6) yes
O(10) C(9a) 1.389(6) yes
O(10) C(10a) 1.369(6) yes
C(5a) C(6) 1.381(7) yes
C(6) C(7) 1.394(10) yes
C(7) C(8) 1.368(12) yes
C(8) C(9) 1.388(9) yes
C(9) C(9a) 1.387(7) yes
C(5a) C(9a) 1.381(8) yes
C(1) C(11) 1.471(7) yes
O(S) C(1S) 1.411(9) yes
O(S) C(1S)a 1.411(9) yes
C(1S) C(2S) 1.298(16) yes
F(3) F(5) 2.188(6) no
F(4) F(6) 2.196(6) no
C(2) H(2) 1.087(5) no
C(3) H(3) 1.099(5) no
C(4) H(4) 1.109(5) no
C(6) H(6) 1.114(6) no
C(7) H(7) 1.107(6) no
C(8) H(8) 1.110(6) no
C(9) H(9) 1.119(6) no
C(11) H(11a) .965(5) no
C(11) H(11b) .951(5) no
C(11) H(11c) .990(5) no
Cp(1) H(Cp1) 1.090(6) no
Cp(2) H(Cp2) 1.108(6) no
Cp(3) H(Cp3) 1.093(5) no
Cp(4) H(Cp4) 1.117(6) no
Cp(5) H(Cp5) 1.094(7) no
H(11a) H(11b) 1.4555(4) no
H(11a) H(11c) 1.5261(6) no
H(11c) H(11c) 1.5243(5) no
